data_7703832
loop_
_publ_author_name
'Chahine, Ali Y.'
'Phonsri, Wasinee'
'Murray, Keith S.'
'Turner, David R.'
'Batten, Stuart R.'

_publ_section_title
;
 Coordination polymers of a bis-isophthalate bridging ligand with single
 molecule magnet behaviour of the Co<sup>II</sup> analogue.
;
_journal_issue 16
_journal_name_full 'Dalton transactions (Cambridge, England : 2003)'
_journal_page_first 5241
_journal_page_last 5249
_journal_paper_doi 10.1039/c9dt04606b
_journal_volume 49
_journal_year 2020
_chemical_formula_moiety 'C23 H24 N2 O8 Zn, 4.5(H2 O)'
_chemical_formula_sum 'C23 H33 N2 O12.5 Zn'
_chemical_formula_weight 602.88
_space_group_crystal_system orthorhombic
_space_group_IT_number 29
_space_group_name_Hall 'P 2c -2ac'
_space_group_name_H-M_alt 'P c a 21'
_atom_sites_solution_hydrogens mixed
_audit_creation_date 2020-03-12
_audit_creation_method
;
Olex2 1.3
(compiled 2020.02.04 svn.rd84adfe8 for OlexSys, GUI svn.r6032)
;
_audit_update_record
;
2020-03-14 deposited with the CCDC.	2020-03-23 downloaded from the CCDC.
;
_cell_angle_alpha 90
_cell_angle_beta 90
_cell_angle_gamma 90
_cell_formula_units_Z 4
_cell_length_a 19.8716(4)
_cell_length_b 9.3173(2)
_cell_length_c 14.1140(4)
_cell_measurement_reflns_used 4576
_cell_measurement_temperature 123.00(13)
_cell_measurement_theta_max 75.8750
_cell_measurement_theta_min 4.4530
_cell_volume 2613.20(11)
_computing_cell_refinement 'CrysAlisPro 1.171.39.46 (Rigaku OD, 2018)'
_computing_data_collection 'CrysAlisPro 1.171.39.46 (Rigaku OD, 2018)'
_computing_data_reduction 'CrysAlisPro 1.171.39.46 (Rigaku OD, 2018)'
_computing_molecular_graphics 'Olex2 1.3 (Dolomanov et al., 2009)'
_computing_publication_material 'Olex2 1.3 (Dolomanov et al., 2009)'
_computing_structure_refinement 'SHELXL 2018/3 (Sheldrick, 2015)'
_computing_structure_solution 'ShelXT (Sheldrick, 2015)'
_diffrn_ambient_environment N~2~
_diffrn_ambient_temperature 123.00(13)
_diffrn_detector 'CCD plate'
_diffrn_detector_type HyPix
_diffrn_measured_fraction_theta_full 1.000
_diffrn_measured_fraction_theta_max 0.975
_diffrn_measurement_details
;
List of Runs (angles in degrees, time in seconds):

  # Type    Start    End  Width  t~exp~   \w     \q     \k     \f   Frames
#--------------------------------------------------------------------------
  1  \w    -58.00  24.00   0.50    1.93    --  -48.53  37.00  60.00  164
  2  \w     43.00  98.00   0.50    1.93    --   48.53-135.00  54.00  110
  3  \w     96.00 124.00   0.50    7.72    --  105.75-135.00  54.00   56
  4  \w     41.00 116.00   0.50    7.72    --  105.75 -61.00 -90.00  150
  5  \w     76.00 107.00   0.50    7.72    --  105.75 -94.00-120.00   62
  6  \w     45.00  75.00   0.50    7.72    --  105.75 -45.00 -90.00   60
  7  \w     36.00  64.00   0.50    7.72    --  105.75 -30.00 -60.00   56
  8  \w     34.00  59.00   0.50    7.72    --  105.75 -45.00   0.00   50
  9  \w     34.00 153.00   0.50    7.72    --  105.75  -2.00  81.00  238
 10  \w     88.00 178.00   0.50    7.72    --  105.75 132.00  32.00  180
 11  \w     36.00  68.00   0.50    7.72    --  105.75 -94.00-120.00   64
 12  \w     36.00 123.00   0.50    7.72    --  105.75-134.00-126.00  174
 13  \w   -120.00  -1.00   0.50    1.93    --  -48.53  -2.00  81.00  238
;
_diffrn_measurement_device 'four-circle diffractometer'
_diffrn_measurement_device_type 'XtaLAB Synergy, Dualflex, HyPix'
_diffrn_measurement_method '\w scans'
_diffrn_orient_matrix_type 'CrysAlisPro convention (1999,Acta A55,543-557)'
_diffrn_orient_matrix_UB_11 -0.0774380000
_diffrn_orient_matrix_UB_12 -0.0040165000
_diffrn_orient_matrix_UB_13 -0.0045143000
_diffrn_orient_matrix_UB_21 0.0032816000
_diffrn_orient_matrix_UB_22 0.0010332000
_diffrn_orient_matrix_UB_23 -0.1090674000
_diffrn_orient_matrix_UB_31 0.0019343000
_diffrn_orient_matrix_UB_32 -0.1652639000
_diffrn_orient_matrix_UB_33 -0.0005349000
_diffrn_radiation_monochromator mirror
_diffrn_radiation_probe x-ray
_diffrn_radiation_type 'Cu K\a'
_diffrn_radiation_wavelength 1.54184
_diffrn_reflns_av_R_equivalents 0.0881
_diffrn_reflns_av_unetI/netI 0.0771
_diffrn_reflns_Laue_measured_fraction_full 1.000
_diffrn_reflns_Laue_measured_fraction_max 0.975
_diffrn_reflns_limit_h_max 25
_diffrn_reflns_limit_h_min -24
_diffrn_reflns_limit_k_max 4
_diffrn_reflns_limit_k_min -11
_diffrn_reflns_limit_l_max 17
_diffrn_reflns_limit_l_min -13
_diffrn_reflns_number 14457
_diffrn_reflns_point_group_measured_fraction_full 0.861
_diffrn_reflns_point_group_measured_fraction_max 0.818
_diffrn_reflns_theta_full 67.684
_diffrn_reflns_theta_max 77.239
_diffrn_reflns_theta_min 4.450
_diffrn_source 'micro-focus sealed X-ray tube'
_diffrn_source_type 'PhotonJet (Cu) X-ray Source'
_exptl_absorpt_coefficient_mu 1.917
_exptl_absorpt_correction_T_max 1.00000
_exptl_absorpt_correction_T_min 0.55827
_exptl_absorpt_correction_type multi-scan
_exptl_absorpt_process_details
;
CrysAlisPro 1.171.39.46 (Rigaku Oxford Diffraction, 2018)
Empirical absorption correction using spherical harmonics,
 implemented in SCALE3 ABSPACK scaling algorithm.
;
_exptl_crystal_colour 'clear colourless'
_exptl_crystal_colour_lustre clear
_exptl_crystal_colour_primary colourless
_exptl_crystal_density_diffrn 1.532
_exptl_crystal_description plate
_exptl_crystal_F_000 1260
_exptl_crystal_size_max 0.3
_exptl_crystal_size_mid 0.2
_exptl_crystal_size_min 0.1
_refine_diff_density_max 1.354
_refine_diff_density_min -1.253
_refine_diff_density_rms 0.113
_refine_ls_abs_structure_details
;
 Flack x determined using 1364 quotients [(I+)-(I-)]/[(I+)+(I-)]
 (Parsons, Flack and Wagner, Acta Cryst. B69 (2013) 249-259).
;
_refine_ls_abs_structure_Flack -0.01(4)
_refine_ls_extinction_method none
_refine_ls_goodness_of_fit_ref 1.091
_refine_ls_hydrogen_treatment mixed
_refine_ls_matrix_type full
_refine_ls_number_parameters 372
_refine_ls_number_reflns 4541
_refine_ls_number_restraints 5
_refine_ls_restrained_S_all 1.090
_refine_ls_R_factor_all 0.0671
_refine_ls_R_factor_gt 0.0586
_refine_ls_shift/su_max 0.000
_refine_ls_shift/su_mean 0.000
_refine_ls_structure_factor_coef Fsqd
_refine_ls_weighting_details 'w=1/[\s^2^(Fo^2^)+(0.0723P)^2^+4.7594P] where P=(Fo^2^+2Fc^2^)/3'
_refine_ls_weighting_scheme calc
_refine_ls_wR_factor_gt 0.1481
_refine_ls_wR_factor_ref 0.1551
_reflns_Friedel_coverage 0.610
_reflns_Friedel_fraction_full 0.709
_reflns_Friedel_fraction_max 0.648
_reflns_number_gt 4026
_reflns_number_total 4541
_reflns_threshold_expression 'I > 2\s(I)'
_cod_data_source_file c9dt04606b2.cif
_cod_data_source_block 1Zn
_cod_depositor_comments 'Adding full bibliography for 7703831--7703834.cif.'
_cod_original_formula_sum 'C23 H33 N2 O12.50 Zn'
_cod_database_code 7703832
_shelx_shelxl_version_number 2018/3
_chemical_oxdiff_formula 'Zn1 C20 H21 N2 O12'
_shelx_space_group_comment
;
The symmetry employed for this shelxl refinement is uniquely defined
by the following loop, which should always be used as a source of
symmetry information in preference to the above space-group names.
They are only intended as comments.
;
_shelx_estimated_absorpt_t_max 0.831
_shelx_estimated_absorpt_t_min 0.597
_reflns_odcompleteness_completeness 99.80
_reflns_odcompleteness_iscentric 1
_reflns_odcompleteness_theta 71.98
_olex2_refinement_description
;
1. Fixed Uiso
 At 1.2 times of:
  All C(H) groups, All C(H,H) groups, All N(H) groups
 At 1.5 times of:
  All C(H,H,H) groups, All O(H,H) groups
2. Restrained distances
 O8-H10B
 1.894 with sigma of 0.001
 O4_$2-H9A_$4
 1.963 with sigma of 0.001
 O6-H13B
 2.248 with sigma of 0.001
 H13A-O12
 1.822 with sigma of 0.001
3. Others
 Fixed Sof: O13(0.5) H13A(0.5) H13B(0.5)
4.a Free rotating group:
 O10(H10A,H10B), O11(H11A,H11B), O12(H12A,H12B), O13(H13A,H13B)
4.b Ternary CH refined with riding coordinates:
 N1(H1), N2(H2)
4.c Secondary CH2 refined with riding coordinates:
 C2(H2A,H2B), C3(H3A,H3B), C4(H4A,H4B), C6(H6A,H6B), C15(H15A,H15B)
4.d Aromatic/amide H refined with riding coordinates:
 C8(H8), C11(H11), C14(H14), C17(H17), C20(H20), C23(H23)
4.e Idealised Me refined as rotating group:
 C1(H1A,H1B,H1C), C5(H5A,H5B,H5C)
;
_olex2_submission_special_instructions 'No special instructions were received'
_oxdiff_exptl_absorpt_empirical_details
;
Empirical correction (ABSPACK) includes:
- Absorption correction using spherical harmonics
- Frame scaling
;
_oxdiff_exptl_absorpt_empirical_full_max 3.652
_oxdiff_exptl_absorpt_empirical_full_min 0.184

loop_
_space_group_symop_operation_xyz
'x, y, z'
'-x, -y, z+1/2'
'x+1/2, -y, z'
'-x+1/2, y, z+1/2'

loop_
_atom_site_label
_atom_site_type_symbol
_atom_site_fract_x
_atom_site_fract_y
_atom_site_fract_z
_atom_site_U_iso_or_equiv
_atom_site_adp_type
_atom_site_occupancy
_atom_site_site_symmetry_order
_atom_site_calc_flag
_atom_site_refinement_flags_posn
_atom_site_refinement_flags_adp
_atom_site_refinement_flags_occupancy
_atom_site_disorder_assembly
_atom_site_disorder_group
Zn1 Zn 0.89086(4) 0.71392(8) 0.27940(9) 0.0150(2) Uani 1 1 d . . . . .
O1 O -0.0202(2) 0.6897(5) 0.3466(4) 0.0201(12) Uani 1 1 d . . . . .
O2 O -0.0649(3) 0.9007(5) 0.3755(4) 0.0226(12) Uani 1 1 d . . . . .
O3 O 0.0356(3) 1.1737(6) 0.6484(5) 0.0249(13) Uani 1 1 d . . . . .
O4 O 0.1421(2) 1.1366(5) 0.6864(4) 0.0189(11) Uani 1 1 d . . . . .
O5 O 0.5440(3) 0.4063(5) 0.6116(4) 0.0214(11) Uani 1 1 d . . . . .
O6 O 0.6147(2) 0.5301(5) 0.7021(4) 0.0196(11) Uani 1 1 d D . . . .
O7 O 0.8065(3) 0.6729(6) 0.3487(4) 0.0220(12) Uani 1 1 d . . . . .
O8 O 0.8196(3) 0.7160(5) 0.5031(4) 0.0222(11) Uani 1 1 d D . . . .
N1 N 0.2741(3) 0.8161(6) 0.3869(5) 0.0183(13) Uani 1 1 d . . . . .
H1 H 0.254262 0.805060 0.323697 0.022 Uiso 1 1 calc R U . . .
N2 N 0.5082(3) 0.7113(6) 0.2657(5) 0.0184(14) Uani 1 1 d . . . . .
H2 H 0.484763 0.688505 0.206471 0.022 Uiso 1 1 calc R U . . .
C1 C 0.5376(4) 0.8570(7) 0.2533(6) 0.0220(18) Uani 1 1 d . . . . .
H1A H 0.502144 0.924877 0.241856 0.033 Uiso 1 1 calc R U . . .
H1B H 0.567895 0.856417 0.200325 0.033 Uiso 1 1 calc R U . . .
H1C H 0.561603 0.883604 0.309580 0.033 Uiso 1 1 calc R U . . .
C2 C 0.4564(3) 0.7040(8) 0.3426(6) 0.0186(15) Uani 1 1 d . . . . .
H2A H 0.474284 0.748971 0.399278 0.022 Uiso 1 1 calc R U . . .
H2B H 0.447295 0.604179 0.357327 0.022 Uiso 1 1 calc R U . . .
C3 C 0.3904(3) 0.7783(8) 0.3150(6) 0.0200(16) Uani 1 1 d . . . . .
H3A H 0.396151 0.881691 0.314085 0.024 Uiso 1 1 calc R U . . .
H3B H 0.375755 0.747080 0.252804 0.024 Uiso 1 1 calc R U . . .
C4 C 0.3396(4) 0.7353(8) 0.3897(7) 0.0240(17) Uani 1 1 d . . . . .
H4A H 0.330121 0.633764 0.382652 0.029 Uiso 1 1 calc R U . . .
H4B H 0.359825 0.748950 0.451609 0.029 Uiso 1 1 calc R U . . .
C5 C 0.2848(5) 0.9720(8) 0.4055(9) 0.040(3) Uani 1 1 d . . . . .
H5A H 0.306069 0.984051 0.466017 0.060 Uiso 1 1 calc R U . . .
H5B H 0.242195 1.020594 0.405458 0.060 Uiso 1 1 calc R U . . .
H5C H 0.313026 1.011765 0.356901 0.060 Uiso 1 1 calc R U . . .
C6 C 0.2280(4) 0.7465(8) 0.4584(7) 0.0211(16) Uani 1 1 d . . . . .
H6A H 0.251417 0.740642 0.518607 0.025 Uiso 1 1 calc R U . . .
H6B H 0.218492 0.649285 0.437897 0.025 Uiso 1 1 calc R U . . .
C7 C 0.1618(3) 0.8244(7) 0.4736(5) 0.0152(15) Uani 1 1 d . . . . .
C8 C 0.1567(3) 0.9262(7) 0.5443(6) 0.0191(15) Uani 1 1 d . . . . .
H8 H 0.194149 0.947775 0.581223 0.023 Uiso 1 1 calc R U . . .
C9 C 0.0956(4) 0.9976(8) 0.5611(6) 0.0175(15) Uani 1 1 d . . . . .
C10 C 0.0905(4) 1.1102(7) 0.6365(6) 0.0189(15) Uani 1 1 d . . . . .
C11 C 0.0401(3) 0.9610(7) 0.5057(6) 0.0164(14) Uani 1 1 d . . . . .
H11 H -0.000481 1.008496 0.515267 0.020 Uiso 1 1 calc R U . . .
C12 C 0.0439(3) 0.8561(7) 0.4371(5) 0.0152(14) Uani 1 1 d . . . . .
C13 C -0.0181(4) 0.8149(7) 0.3834(6) 0.0174(16) Uani 1 1 d . . . . .
C14 C 0.1058(4) 0.7884(7) 0.4204(6) 0.0172(17) Uani 1 1 d . . . . .
H14 H 0.109175 0.718992 0.373273 0.021 Uiso 1 1 calc R U . . .
C15 C 0.5632(3) 0.5995(6) 0.2770(7) 0.0185(13) Uani 1 1 d . . . . .
H15A H 0.542682 0.505025 0.274764 0.022 Uiso 1 1 calc R U . . .
H15B H 0.593538 0.606914 0.223425 0.022 Uiso 1 1 calc R U . . .
C16 C 0.6036(3) 0.6109(7) 0.3662(6) 0.0175(15) Uani 1 1 d . . . . .
C17 C 0.6702(3) 0.6591(7) 0.3617(6) 0.0168(15) Uani 1 1 d . . . . .
H17 H 0.687669 0.692544 0.304705 0.020 Uiso 1 1 calc R U . . .
C18 C 0.7105(3) 0.6572(7) 0.4425(6) 0.0164(14) Uani 1 1 d . . . . .
C19 C 0.7860(3) 0.6864(7) 0.4315(6) 0.0163(15) Uani 1 1 d . . . . .
C20 C 0.6843(3) 0.6128(7) 0.5291(6) 0.0168(15) Uani 1 1 d . . . . .
H20 H 0.710462 0.616942 0.583699 0.020 Uiso 1 1 calc R U . . .
C21 C 0.6181(3) 0.5618(7) 0.5330(6) 0.0159(14) Uani 1 1 d . . . . .
C22 C 0.5900(3) 0.4972(7) 0.6219(6) 0.0161(14) Uani 1 1 d . . . . .
C23 C 0.5797(3) 0.5592(7) 0.4516(6) 0.0186(15) Uani 1 1 d . . . . .
H23 H 0.536452 0.521477 0.454204 0.022 Uiso 1 1 calc R U . . .
O9 O 0.7834(3) 0.8628(7) 0.6667(5) 0.0290(14) Uani 1 1 d . . . . .
H9A H 0.7404(6) 0.853(11) 0.676(8) 0.043 Uiso 1 1 d . U . . .
H9B H 0.799(6) 0.814(12) 0.630(10) 0.043 Uiso 1 1 d . U . . .
O10 O 0.9171(3) 0.5164(6) 0.5381(5) 0.0312(13) Uani 1 1 d G . . . .
H10A H 0.951786 0.548742 0.566073 0.047 Uiso 1 1 d G U . . .
H10B H 0.891164 0.585614 0.523818 0.047 Uiso 1 1 d DG U . . .
O11 O 0.9017(4) 0.2639(10) 0.6367(10) 0.071(3) Uani 1 1 d G . . . .
H11A H 0.939791 0.222540 0.639224 0.106 Uiso 1 1 d G U . . .
H11B H 0.910192 0.346803 0.614588 0.106 Uiso 1 1 d G U . . .
O12 O 0.7894(3) 0.1500(7) 0.7145(5) 0.0419(17) Uani 1 1 d DG . . . .
H12A H 0.791946 0.059128 0.710850 0.063 Uiso 1 1 d G U . . .
H12B H 0.815123 0.187601 0.673304 0.063 Uiso 1 1 d G U . . .
O13 O 0.7575(7) 0.4226(16) 0.7506(14) 0.069(6) Uani 0.5 1 d G . P . .
H13A H 0.765022 0.335958 0.734908 0.103 Uiso 0.5 1 d DG U P . .
H13B H 0.719257 0.448237 0.729602 0.103 Uiso 0.5 1 d DG U P . .

loop_
_atom_site_aniso_label
_atom_site_aniso_U_11
_atom_site_aniso_U_22
_atom_site_aniso_U_33
_atom_site_aniso_U_23
_atom_site_aniso_U_13
_atom_site_aniso_U_12
Zn1 0.0174(4) 0.0166(4) 0.0111(5) 0.0014(5) -0.0001(4) 0.0003(3)
O1 0.021(2) 0.019(2) 0.021(3) -0.001(2) -0.009(2) -0.0032(19)
O2 0.023(2) 0.021(2) 0.024(3) -0.001(2) -0.006(2) 0.002(2)
O3 0.029(3) 0.023(3) 0.023(3) -0.007(3) 0.004(2) 0.001(2)
O4 0.020(2) 0.023(2) 0.013(3) -0.005(2) 0.001(2) -0.002(2)
O5 0.028(2) 0.024(2) 0.012(3) 0.001(2) 0.001(2) -0.008(2)
O6 0.028(2) 0.018(2) 0.013(3) 0.000(2) -0.003(2) 0.003(2)
O7 0.023(2) 0.031(3) 0.012(3) 0.000(2) 0.009(2) -0.002(2)
O8 0.022(2) 0.029(3) 0.015(3) -0.006(2) -0.003(2) 0.000(2)
N1 0.017(3) 0.018(3) 0.020(4) 0.002(3) 0.000(2) 0.003(2)
N2 0.019(2) 0.019(2) 0.017(4) 0.000(3) -0.001(3) 0.001(2)
C1 0.022(3) 0.020(3) 0.023(5) 0.005(3) 0.000(3) -0.001(3)
C2 0.016(3) 0.025(4) 0.015(4) -0.001(3) 0.002(3) -0.001(3)
C3 0.018(3) 0.019(3) 0.023(4) 0.000(3) -0.003(3) 0.000(3)
C4 0.024(4) 0.025(4) 0.023(5) 0.006(4) 0.003(3) 0.006(3)
C5 0.034(4) 0.018(4) 0.068(8) -0.007(4) 0.016(5) -0.005(3)
C6 0.021(3) 0.019(3) 0.023(5) 0.000(3) 0.006(3) -0.001(3)
C7 0.021(3) 0.012(3) 0.013(4) -0.001(3) 0.003(3) -0.002(2)
C8 0.019(3) 0.019(3) 0.020(4) -0.002(3) -0.001(3) -0.004(3)
C9 0.024(3) 0.014(3) 0.015(4) 0.002(3) -0.001(3) -0.002(3)
C10 0.027(3) 0.015(3) 0.014(4) 0.003(3) 0.008(3) 0.003(3)
C11 0.018(3) 0.013(3) 0.018(4) 0.005(3) 0.003(3) 0.001(2)
C12 0.020(3) 0.015(3) 0.010(4) -0.003(3) -0.002(3) -0.002(3)
C13 0.025(3) 0.014(3) 0.014(4) 0.000(3) 0.004(3) -0.004(3)
C14 0.021(3) 0.014(3) 0.016(4) -0.005(3) 0.007(3) 0.000(3)
C15 0.021(3) 0.017(3) 0.018(4) -0.002(4) 0.000(4) 0.000(2)
C16 0.019(3) 0.014(3) 0.020(4) 0.001(3) -0.003(3) 0.000(3)
C17 0.023(3) 0.013(3) 0.014(4) 0.001(3) 0.005(3) -0.001(3)
C18 0.021(3) 0.011(3) 0.018(4) 0.004(3) -0.002(3) 0.001(2)
C19 0.022(3) 0.011(3) 0.016(4) 0.002(3) 0.005(3) 0.000(2)
C20 0.021(3) 0.014(3) 0.016(4) 0.000(3) -0.001(3) -0.001(3)
C21 0.017(3) 0.012(3) 0.019(4) 0.000(3) 0.002(3) -0.001(2)
C22 0.023(3) 0.011(3) 0.015(4) -0.002(3) -0.002(3) 0.007(3)
C23 0.020(3) 0.014(3) 0.021(4) -0.002(3) 0.001(3) 0.000(3)
O9 0.027(3) 0.033(3) 0.027(4) -0.004(3) 0.001(3) 0.001(3)
O10 0.024(3) 0.042(3) 0.027(4) 0.002(3) -0.003(3) 0.006(3)
O11 0.031(4) 0.057(5) 0.125(10) 0.042(6) -0.002(5) -0.002(3)
O12 0.045(4) 0.040(3) 0.041(5) -0.006(3) 0.010(3) -0.008(3)
O13 0.045(7) 0.066(9) 0.095(17) 0.003(10) -0.001(9) 0.008(7)

loop_
_atom_type_symbol
_atom_type_description
_atom_type_scat_dispersion_real
_atom_type_scat_dispersion_imag
_atom_type_scat_source
C C 0.0181 0.0091 'International Tables Vol C Tables 4.2.6.8 and 6.1.1.4'
H H 0.0000 0.0000 'International Tables Vol C Tables 4.2.6.8 and 6.1.1.4'
N N 0.0311 0.0180 'International Tables Vol C Tables 4.2.6.8 and 6.1.1.4'
O O 0.0492 0.0322 'International Tables Vol C Tables 4.2.6.8 and 6.1.1.4'
Zn Zn -1.5491 0.6778 'International Tables Vol C Tables 4.2.6.8 and 6.1.1.4'

loop_
_geom_angle_atom_site_label_1
_geom_angle_atom_site_label_2
_geom_angle_atom_site_label_3
_geom_angle
_geom_angle_site_symmetry_1
_geom_angle_site_symmetry_3
_geom_angle_publ_flag
O1 Zn1 O2 59.31(19) 1_655 1_655 ?
O1 Zn1 O4 131.7(2) 1_655 2_674 ?
O1 Zn1 O6 101.8(2) 1_655 4_654 ?
O4 Zn1 O2 89.19(19) 2_674 1_655 ?
O4 Zn1 O6 102.4(2) 2_674 4_654 ?
O6 Zn1 O2 160.65(19) 4_654 1_655 ?
O7 Zn1 O1 119.2(2) . 1_655 ?
O7 Zn1 O2 99.9(2) . 1_655 ?
O7 Zn1 O4 100.3(2) . 2_674 ?
O7 Zn1 O6 93.3(2) . 4_654 ?
C13 O1 Zn1 96.7(4) . 1_455 ?
C13 O2 Zn1 81.7(4) . 1_455 ?
C10 O4 Zn1 103.5(4) . 2_675 ?
C22 O6 Zn1 131.3(4) . 4_655 ?
C19 O7 Zn1 136.2(5) . . ?
C4 N1 H1 108.6 . . ?
C4 N1 C6 107.0(6) . . ?
C5 N1 H1 108.6 . . ?
C5 N1 C4 111.0(6) . . ?
C5 N1 C6 112.8(6) . . ?
C6 N1 H1 108.6 . . ?
C1 N2 H2 106.4 . . ?
C1 N2 C2 113.4(6) . . ?
C1 N2 C15 110.8(5) . . ?
C2 N2 H2 106.4 . . ?
C2 N2 C15 112.8(6) . . ?
C15 N2 H2 106.4 . . ?
N2 C1 H1A 109.5 . . ?
N2 C1 H1B 109.5 . . ?
N2 C1 H1C 109.5 . . ?
H1A C1 H1B 109.5 . . ?
H1A C1 H1C 109.5 . . ?
H1B C1 H1C 109.5 . . ?
N2 C2 H2A 109.1 . . ?
N2 C2 H2B 109.1 . . ?
N2 C2 C3 112.5(6) . . ?
H2A C2 H2B 107.8 . . ?
C3 C2 H2A 109.1 . . ?
C3 C2 H2B 109.1 . . ?
C2 C3 H3A 110.6 . . ?
C2 C3 H3B 110.6 . . ?
H3A C3 H3B 108.7 . . ?
C4 C3 C2 105.9(6) . . ?
C4 C3 H3A 110.6 . . ?
C4 C3 H3B 110.6 . . ?
N1 C4 C3 115.2(6) . . ?
N1 C4 H4A 108.5 . . ?
N1 C4 H4B 108.5 . . ?
C3 C4 H4A 108.5 . . ?
C3 C4 H4B 108.5 . . ?
H4A C4 H4B 107.5 . . ?
N1 C5 H5A 109.5 . . ?
N1 C5 H5B 109.5 . . ?
N1 C5 H5C 109.5 . . ?
H5A C5 H5B 109.5 . . ?
H5A C5 H5C 109.5 . . ?
H5B C5 H5C 109.5 . . ?
N1 C6 H6A 108.6 . . ?
N1 C6 H6B 108.6 . . ?
N1 C6 C7 114.5(6) . . ?
H6A C6 H6B 107.6 . . ?
C7 C6 H6A 108.6 . . ?
C7 C6 H6B 108.6 . . ?
C8 C7 C6 119.5(6) . . ?
C8 C7 C14 120.0(6) . . ?
C14 C7 C6 120.3(6) . . ?
C7 C8 H8 119.7 . . ?
C7 C8 C9 120.7(7) . . ?
C9 C8 H8 119.7 . . ?
C8 C9 C10 120.7(7) . . ?
C11 C9 C8 118.2(7) . . ?
C11 C9 C10 121.1(7) . . ?
O3 C10 O4 122.6(7) . . ?
O3 C10 C9 119.0(7) . . ?
O4 C10 C9 118.4(6) . . ?
C9 C11 H11 119.2 . . ?
C12 C11 C9 121.6(6) . . ?
C12 C11 H11 119.2 . . ?
C11 C12 C13 119.5(6) . . ?
C11 C12 C14 119.1(7) . . ?
C14 C12 C13 121.4(6) . . ?
O1 C13 Zn1 53.0(4) . 1_455 ?
O1 C13 C12 117.8(6) . . ?
O2 C13 Zn1 69.3(4) . 1_455 ?
O2 C13 O1 122.2(7) . . ?
O2 C13 C12 120.0(6) . . ?
C12 C13 Zn1 169.9(5) . 1_455 ?
C7 C14 C12 120.3(7) . . ?
C7 C14 H14 119.9 . . ?
C12 C14 H14 119.9 . . ?
N2 C15 H15A 108.5 . . ?
N2 C15 H15B 108.5 . . ?
H15A C15 H15B 107.5 . . ?
C16 C15 N2 115.2(6) . . ?
C16 C15 H15A 108.5 . . ?
C16 C15 H15B 108.5 . . ?
C17 C16 C15 119.5(7) . . ?
C23 C16 C15 121.6(6) . . ?
C23 C16 C17 118.4(7) . . ?
C16 C17 H17 119.9 . . ?
C18 C17 C16 120.1(7) . . ?
C18 C17 H17 119.9 . . ?
C17 C18 C19 118.5(7) . . ?
C20 C18 C17 120.5(6) . . ?
C20 C18 C19 120.6(7) . . ?
O7 C19 C18 113.4(7) . . ?
O8 C19 O7 127.8(7) . . ?
O8 C19 C18 118.8(7) . . ?
C18 C20 H20 120.4 . . ?
C18 C20 C21 119.2(7) . . ?
C21 C20 H20 120.4 . . ?
C20 C21 C22 121.3(7) . . ?
C23 C21 C20 119.5(7) . . ?
C23 C21 C22 119.0(6) . . ?
O5 C22 O6 123.1(7) . . ?
O5 C22 C21 116.5(7) . . ?
O6 C22 C21 120.3(6) . . ?
C16 C23 H23 119.0 . . ?
C21 C23 C16 122.1(7) . . ?
C21 C23 H23 119.0 . . ?
H9A O9 H9B 116(10) . . ?
H10A O10 H10B 109.5 . . ?
H11A O11 H11B 104.5 . . ?
H12A O12 H12B 109.5 . . ?
H13A O13 H13B 109.4 . . ?

loop_
_geom_bond_atom_site_label_1
_geom_bond_atom_site_label_2
_geom_bond_distance
_geom_bond_site_symmetry_2
_geom_bond_publ_flag
Zn1 O1 2.019(5) 1_655 ?
Zn1 O2 2.375(5) 1_655 ?
Zn1 O4 2.022(5) 2_674 ?
Zn1 O6 2.034(5) 4_654 ?
Zn1 O7 1.979(5) . ?
O1 C13 1.277(9) . ?
O2 C13 1.232(9) . ?
O3 C10 1.253(9) . ?
O4 C10 1.267(10) . ?
O5 C22 1.254(9) . ?
O6 C22 1.271(10) . ?
O7 C19 1.243(10) . ?
O8 C19 1.241(10) . ?
N1 H1 0.9800 . ?
N1 C4 1.505(9) . ?
N1 C5 1.492(9) . ?
N1 C6 1.510(10) . ?
N2 H2 0.9800 . ?
N2 C1 1.488(9) . ?
N2 C2 1.497(10) . ?
N2 C15 1.518(8) . ?
C1 H1A 0.9600 . ?
C1 H1B 0.9600 . ?
C1 H1C 0.9600 . ?
C2 H2A 0.9700 . ?
C2 H2B 0.9700 . ?
C2 C3 1.534(9) . ?
C3 H3A 0.9700 . ?
C3 H3B 0.9700 . ?
C3 C4 1.513(11) . ?
C4 H4A 0.9700 . ?
C4 H4B 0.9700 . ?
C5 H5A 0.9600 . ?
C5 H5B 0.9600 . ?
C5 H5C 0.9600 . ?
C6 H6A 0.9700 . ?
C6 H6B 0.9700 . ?
C6 C7 1.518(9) . ?
C7 C8 1.381(11) . ?
C7 C14 1.384(11) . ?
C8 H8 0.9300 . ?
C8 C9 1.404(10) . ?
C9 C10 1.498(11) . ?
C9 C11 1.395(10) . ?
C11 H11 0.9300 . ?
C11 C12 1.377(11) . ?
C12 C13 1.498(10) . ?
C12 C14 1.401(10) . ?
C14 H14 0.9300 . ?
C15 H15A 0.9700 . ?
C15 H15B 0.9700 . ?
C15 C16 1.498(12) . ?
C16 C17 1.400(9) . ?
C16 C23 1.381(11) . ?
C17 H17 0.9300 . ?
C17 C18 1.393(11) . ?
C18 C19 1.533(9) . ?
C18 C20 1.391(11) . ?
C20 H20 0.9300 . ?
C20 C21 1.401(9) . ?
C21 C22 1.499(11) . ?
C21 C23 1.379(11) . ?
C23 H23 0.9300 . ?
O9 H9A 0.87(2) . ?
O9 H9B 0.75(13) . ?
O10 H10A 0.8499 . ?
O10 H10B 0.8495 . ?
O11 H11A 0.8508 . ?
O11 H11B 0.8500 . ?
O12 H12A 0.8499 . ?
O12 H12B 0.8492 . ?
O13 H13A 0.8503 . ?
O13 H13B 0.8503 . ?

loop_
_geom_hbond_atom_site_label_D
_geom_hbond_atom_site_label_H
_geom_hbond_atom_site_label_A
_geom_hbond_distance_DH
_geom_hbond_distance_HA
_geom_hbond_distance_DA
_geom_hbond_angle_DHA
_geom_hbond_site_symmetry_A
_geom_hbond_publ_flag
N1 H1 O12 0.98 1.82 2.759(10) 159.9 2_664 yes
N2 H2 O5 0.98 1.70 2.647(9) 160.5 2_664 yes
O9 H9A O4 0.87(2) 1.9630(14) 2.822(7) 170(10) 3_575 yes
O9 H9B O8 0.75(13) 2.06(14) 2.778(9) 162(13) . yes
O10 H10A O5 0.85 1.99 2.821(8) 166.8 3_565 yes
O10 H10B O8 0.85 1.89 2.731(7) 168.3 . yes
O11 H11A O3 0.85 1.96 2.796(9) 166.4 1_645 yes
O11 H11B O10 0.85 1.92 2.751(11) 165.8 . yes
O12 H12A O9 0.85 1.94 2.763(9) 162.5 1_545 yes
O12 H12B O11 0.85 1.93 2.703(11) 150.5 . yes
O13 H13A O12 0.85 1.82 2.667(16) 172.2 . yes

loop_
_geom_torsion_atom_site_label_1
_geom_torsion_atom_site_label_2
_geom_torsion_atom_site_label_3
_geom_torsion_atom_site_label_4
_geom_torsion
_geom_torsion_site_symmetry_1
_geom_torsion_site_symmetry_2
_geom_torsion_site_symmetry_3
_geom_torsion_site_symmetry_4
_geom_torsion_publ_flag
Zn1 O1 C13 O2 4.4(8) 1_455 . . . ?
Zn1 O1 C13 C12 -175.3(6) 1_455 . . . ?
Zn1 O2 C13 O1 -3.8(7) 1_455 . . . ?
Zn1 O2 C13 C12 175.9(7) 1_455 . . . ?
Zn1 O4 C10 O3 1.8(8) 2_675 . . . ?
Zn1 O4 C10 C9 -177.6(5) 2_675 . . . ?
Zn1 O6 C22 O5 -111.5(7) 4_655 . . . ?
Zn1 O6 C22 C21 71.8(8) 4_655 . . . ?
Zn1 O7 C19 O8 -11.0(12) . . . . ?
Zn1 O7 C19 C18 171.1(5) . . . . ?
N1 C6 C7 C8 -92.1(9) . . . . ?
N1 C6 C7 C14 91.4(8) . . . . ?
N2 C2 C3 C4 168.4(6) . . . . ?
N2 C15 C16 C17 -108.2(7) . . . . ?
N2 C15 C16 C23 79.6(8) . . . . ?
C1 N2 C2 C3 72.3(8) . . . . ?
C1 N2 C15 C16 67.2(9) . . . . ?
C2 N2 C15 C16 -61.1(7) . . . . ?
C2 C3 C4 N1 169.8(7) . . . . ?
C4 N1 C6 C7 173.4(7) . . . . ?
C5 N1 C4 C3 -63.0(10) . . . . ?
C5 N1 C6 C7 51.1(9) . . . . ?
C6 N1 C4 C3 173.6(7) . . . . ?
C6 C7 C8 C9 -178.6(7) . . . . ?
C6 C7 C14 C12 177.3(7) . . . . ?
C7 C8 C9 C10 -178.7(7) . . . . ?
C7 C8 C9 C11 1.1(11) . . . . ?
C8 C7 C14 C12 0.8(11) . . . . ?
C8 C9 C10 O3 178.6(7) . . . . ?
C8 C9 C10 O4 -2.0(11) . . . . ?
C8 C9 C11 C12 1.1(11) . . . . ?
C9 C11 C12 C13 176.4(7) . . . . ?
C9 C11 C12 C14 -2.4(11) . . . . ?
C10 C9 C11 C12 -179.1(7) . . . . ?
C11 C9 C10 O3 -1.2(11) . . . . ?
C11 C9 C10 O4 178.2(7) . . . . ?
C11 C12 C13 Zn1 -178(3) . . . 1_455 ?
C11 C12 C13 O1 -155.7(7) . . . . ?
C11 C12 C13 O2 24.6(11) . . . . ?
C11 C12 C14 C7 1.4(11) . . . . ?
C13 C12 C14 C7 -177.4(7) . . . . ?
C14 C7 C8 C9 -2.1(11) . . . . ?
C14 C12 C13 Zn1 1(4) . . . 1_455 ?
C14 C12 C13 O1 23.0(11) . . . . ?
C14 C12 C13 O2 -156.7(8) . . . . ?
C15 N2 C2 C3 -160.7(6) . . . . ?
C15 C16 C17 C18 -173.8(6) . . . . ?
C15 C16 C23 C21 176.2(6) . . . . ?
C16 C17 C18 C19 169.8(6) . . . . ?
C16 C17 C18 C20 -2.5(10) . . . . ?
C17 C16 C23 C21 3.9(10) . . . . ?
C17 C18 C19 O7 -17.4(9) . . . . ?
C17 C18 C19 O8 164.4(6) . . . . ?
C17 C18 C20 C21 3.8(10) . . . . ?
C18 C20 C21 C22 173.0(6) . . . . ?
C18 C20 C21 C23 -1.3(10) . . . . ?
C19 C18 C20 C21 -168.3(6) . . . . ?
C20 C18 C19 O7 154.9(7) . . . . ?
C20 C18 C19 O8 -23.3(9) . . . . ?
C20 C21 C22 O5 -152.4(6) . . . . ?
C20 C21 C22 O6 24.5(10) . . . . ?
C20 C21 C23 C16 -2.6(10) . . . . ?
C22 C21 C23 C16 -177.1(6) . . . . ?
C23 C16 C17 C18 -1.3(10) . . . . ?
C23 C21 C22 O5 22.0(9) . . . . ?
C23 C21 C22 O6 -161.2(6) . . . . ?
